data_2206613
loop_
_publ_author_name
'Jing Cheng'
'Zhongzhen zhou'
'Guangfu Yang'

_publ_section_title
;
 4-[4-(Benzhydryloxy)piperidin-1-yl]-1-(4-<i>tert</i>-butylphenyl)butan-1-one
;
_journal_coeditor_code AC6182
_journal_issue 9
_journal_name_full 'Acta Crystallographica Section E'
_journal_page_first o2932
_journal_page_last o2933
_journal_paper_doi 10.1107/S1600536805025353
_journal_volume 61
_journal_year 2005
_chemical_formula_iupac 'C32 H39 N O2'
_chemical_formula_moiety 'C32 H39 N O2'
_chemical_formula_sum 'C32 H39 N O2'
_chemical_formula_weight 469.64
_chemical_name_systematic
;
4-[4-(Benzhydryloxy)piperidin-1-yl]-1-(4-tert-butylphenyl)butan-1-one
;
_space_group_IT_number 14
_symmetry_cell_setting monoclinic
_symmetry_space_group_name_Hall '-P 2ybc'
_symmetry_space_group_name_H-M 'P 1 21/c 1'
_atom_sites_solution_hydrogens geom
_atom_sites_solution_primary direct
_atom_sites_solution_secondary difmap
_audit_creation_method SHELXL-97
_cell_angle_alpha 90.00
_cell_angle_beta 113.542(2)
_cell_angle_gamma 90.00
_cell_formula_units_Z 4
_cell_length_a 16.611(2)
_cell_length_b 10.9820(13)
_cell_length_c 16.728(2)
_cell_measurement_reflns_used 973
_cell_measurement_temperature 292(2)
_cell_measurement_theta_max 19.88
_cell_measurement_theta_min 2.29
_cell_volume 2797.6(6)
_computing_cell_refinement 'SAINT (Bruker, 1999)'
_computing_data_collection 'SMART (Bruker, 1997)'
_computing_data_reduction SAINT
_computing_molecular_graphics 'SHELXTL (Bruker, 2001)'
_computing_publication_material SHELXTL
_computing_structure_refinement 'SHELXL97 (Sheldrick, 1997)'
_computing_structure_solution 'SHELXS97 (Sheldrick, 1997)'
_diffrn_ambient_temperature 292(2)
_diffrn_measured_fraction_theta_full 0.999
_diffrn_measured_fraction_theta_max 0.999
_diffrn_measurement_device_type 'Bruker SMART CCD area-detector'
_diffrn_measurement_method '\f and \w'
_diffrn_radiation_monochromator graphite
_diffrn_radiation_source 'fine-focus sealed tube'
_diffrn_radiation_type MoK\a
_diffrn_radiation_wavelength 0.71073
_diffrn_reflns_av_R_equivalents 0.0820
_diffrn_reflns_av_sigmaI/netI 0.1076
_diffrn_reflns_limit_h_max 19
_diffrn_reflns_limit_h_min -11
_diffrn_reflns_limit_k_max 13
_diffrn_reflns_limit_k_min -11
_diffrn_reflns_limit_l_max 19
_diffrn_reflns_limit_l_min -19
_diffrn_reflns_number 14531
_diffrn_reflns_theta_full 25.00
_diffrn_reflns_theta_max 25.00
_diffrn_reflns_theta_min 2.28
_diffrn_standards_decay_% 0
_diffrn_standards_interval_count 0
_diffrn_standards_number 0
_exptl_absorpt_coefficient_mu 0.068
_exptl_absorpt_correction_type none
_exptl_crystal_colour colorless
_exptl_crystal_density_diffrn 1.115
_exptl_crystal_density_method 'not measured'
_exptl_crystal_description plate
_exptl_crystal_F_000 1016
_exptl_crystal_size_max 0.24
_exptl_crystal_size_mid 0.20
_exptl_crystal_size_min 0.10
_refine_diff_density_max 0.218
_refine_diff_density_min -0.165
_refine_ls_extinction_method none
_refine_ls_goodness_of_fit_ref 0.814
_refine_ls_hydrogen_treatment constr
_refine_ls_matrix_type full
_refine_ls_number_parameters 319
_refine_ls_number_reflns 4916
_refine_ls_number_restraints 24
_refine_ls_restrained_S_all 0.871
_refine_ls_R_factor_all 0.1650
_refine_ls_R_factor_gt 0.0581
_refine_ls_shift/su_max 0.000
_refine_ls_shift/su_mean 0.000
_refine_ls_structure_factor_coef Fsqd
_refine_ls_weighting_details 'calc w = 1/[\s^2^(Fo^2^)+(0.0418P)^2^] where P = (Fo^2^+2Fc^2^)/3'
_refine_ls_weighting_scheme calc
_refine_ls_wR_factor_gt 0.1094
_refine_ls_wR_factor_ref 0.1392
_reflns_number_gt 1820
_reflns_number_total 4916
_reflns_threshold_expression I>2\s(I)
_cod_data_source_file ac6182.cif
_cod_data_source_block I
_cod_original_cell_volume 2797.5(6)
_cod_original_sg_symbol_Hall -P2ybc
_cod_original_sg_symbol_H-M 'P 21/c'
_cod_database_code 2206613
_cod_database_fobs_code 2206613

loop_
_symmetry_equiv_pos_as_xyz
'x, y, z'
'-x, y+1/2, -z+1/2'
'-x, -y, -z'
'x, -y-1/2, z-1/2'

loop_
_atom_site_label
_atom_site_fract_x
_atom_site_fract_y
_atom_site_fract_z
_atom_site_U_iso_or_equiv
_atom_site_adp_type
_atom_site_calc_flag
_atom_site_refinement_flags
_atom_site_occupancy
_atom_site_type_symbol
C1 0.8493(3) 0.2450(4) -0.1924(2) 0.1304(17) Uani d . 1 C
H1A 0.8254 0.1661 -0.2134 0.196 Uiso calc R 1 H
H1B 0.8861 0.2705 -0.2213 0.196 Uiso calc R 1 H
H1C 0.8023 0.3024 -0.2042 0.196 Uiso calc R 1 H
C2 0.9483(2) 0.3626(3) -0.0632(2) 0.0993(13) Uani d . 1 C
H2A 0.9045 0.4254 -0.0787 0.149 Uiso calc R 1 H
H2B 0.9883 0.3786 -0.0903 0.149 Uiso calc R 1 H
H2C 0.9799 0.3610 -0.0010 0.149 Uiso calc R 1 H
C3 0.9778(2) 0.1465(3) -0.0738(3) 0.1132(15) Uani d . 1 C
H3A 1.0093 0.1404 -0.0118 0.170 Uiso calc R 1 H
H3B 1.0171 0.1727 -0.0997 0.170 Uiso calc R 1 H
H3C 0.9538 0.0684 -0.0970 0.170 Uiso calc R 1 H
C4 0.9036(2) 0.2387(3) -0.0944(2) 0.0715(10) Uani d . 1 C
C5 0.8425(2) 0.2055(3) -0.0508(2) 0.0613(9) Uani d . 1 C
C6 0.8144(2) 0.0860(4) -0.0521(2) 0.0845(11) Uani d . 1 C
H6 0.8363 0.0262 -0.0773 0.101 Uiso calc R 1 H
C7 0.7551(2) 0.0534(3) -0.0172(2) 0.0855(12) Uani d . 1 C
H7 0.7366 -0.0271 -0.0212 0.103 Uiso calc R 1 H
C8 0.7228(2) 0.1364(3) 0.0230(2) 0.0663(10) Uani d . 1 C
C9 0.7507(2) 0.2554(3) 0.0263(2) 0.0711(10) Uani d . 1 C
H9 0.7300 0.3145 0.0532 0.085 Uiso calc R 1 H
C10 0.8090(2) 0.2874(3) -0.0102(2) 0.0764(11) Uani d . 1 C
H10 0.8265 0.3684 -0.0070 0.092 Uiso calc R 1 H
C11 0.6592(3) 0.0983(4) 0.0600(3) 0.0825(12) Uani d . 1 C
C12 0.6256(2) 0.1863(3) 0.1062(2) 0.0740(10) Uani d . 1 C
H12A 0.5917 0.2480 0.0650 0.089 Uiso calc R 1 H
H12B 0.6752 0.2266 0.1509 0.089 Uiso calc R 1 H
C13 0.5687(2) 0.1306(3) 0.1485(2) 0.0792(11) Uani d . 1 C
H13A 0.5154 0.0986 0.1036 0.095 Uiso calc R 1 H
H13B 0.6000 0.0634 0.1856 0.095 Uiso calc R 1 H
C14 0.5451(2) 0.2228(3) 0.2022(2) 0.0783(10) Uani d . 1 C
H14A 0.5982 0.2652 0.2393 0.094 Uiso calc R 1 H
H14B 0.5058 0.2824 0.1632 0.094 Uiso calc R 1 H
C15 0.4173(2) 0.1211(3) 0.2040(2) 0.0732(10) Uani d . 1 C
H15A 0.4239 0.0566 0.1675 0.088 Uiso calc R 1 H
H15B 0.3801 0.1837 0.1662 0.088 Uiso calc R 1 H
C16 0.3738(2) 0.0703(3) 0.2617(2) 0.0793(11) Uani d . 1 C
H16A 0.3163 0.0385 0.2253 0.095 Uiso calc R 1 H
H16B 0.4089 0.0037 0.2964 0.095 Uiso calc R 1 H
C17 0.3644(2) 0.1666(3) 0.3210(2) 0.0656(9) Uani d . 1 C
H17 0.3254 0.2306 0.2855 0.079 Uiso calc R 1 H
C18 0.4531(2) 0.2211(3) 0.3732(2) 0.0806(11) Uani d . 1 C
H18A 0.4907 0.1600 0.4122 0.097 Uiso calc R 1 H
H18B 0.4468 0.2876 0.4083 0.097 Uiso calc R 1 H
C19 0.4952(2) 0.2676(3) 0.3141(2) 0.0771(11) Uani d . 1 C
H19A 0.4601 0.3338 0.2789 0.093 Uiso calc R 1 H
H19B 0.5530 0.2997 0.3495 0.093 Uiso calc R 1 H
C20 0.2773(2) 0.1983(3) 0.4034(2) 0.0660(10) Uani d . 1 C
H20 0.3096 0.2755 0.4168 0.079 Uiso calc R 1 H
C21 0.1883(3) 0.2210(4) 0.3309(2) 0.0718(10) Uani d . 1 C
C22 0.1342(3) 0.1252(5) 0.2915(3) 0.1096(15) Uani d . 1 C
H22 0.1527 0.0461 0.3095 0.132 Uiso calc R 1 H
C23 0.0508(4) 0.1447(5) 0.2238(3) 0.1317(18) Uani d U 1 C
H23 0.0134 0.0804 0.1967 0.158 Uiso calc R 1 H
C24 0.0283(3) 0.2603(6) 0.2007(3) 0.1220(17) Uani d U 1 C
H24 -0.0264 0.2739 0.1559 0.146 Uiso calc R 1 H
C25 0.0777(4) 0.3586(5) 0.2364(3) 0.1198(16) Uani d U 1 C
H25 0.0581 0.4371 0.2176 0.144 Uiso calc R 1 H
C26 0.1608(3) 0.3369(4) 0.3036(2) 0.0933(13) Uani d . 1 C
H26 0.1974 0.4023 0.3299 0.112 Uiso calc R 1 H
C27 0.2723(2) 0.1514(3) 0.4862(2) 0.0601(9) Uani d . 1 C
C28 0.2104(2) 0.1963(3) 0.5139(2) 0.0731(10) Uani d . 1 C
H28 0.1690 0.2522 0.4795 0.088 Uiso calc R 1 H
C29 0.2090(2) 0.1597(3) 0.5920(2) 0.0784(11) Uani d . 1 C
H29 0.1671 0.1913 0.6101 0.094 Uiso calc R 1 H
C30 0.2691(3) 0.0767(3) 0.6431(2) 0.0752(11) Uani d . 1 C
H30 0.2678 0.0513 0.6956 0.090 Uiso calc R 1 H
C31 0.3310(2) 0.0313(3) 0.6166(2) 0.0752(11) Uani d . 1 C
H31 0.3720 -0.0247 0.6514 0.090 Uiso calc R 1 H
C32 0.3329(2) 0.0682(3) 0.5384(2) 0.0682(10) Uani d . 1 C
H32 0.3753 0.0369 0.5208 0.082 Uiso calc R 1 H
N1 0.50356(17) 0.1727(2) 0.25699(18) 0.0647(7) Uani d . 1 N
O1 0.6334(2) -0.0077(3) 0.0506(2) 0.1386(12) Uani d U 1 O
O2 0.32574(15) 0.11334(19) 0.37558(14) 0.0785(7) Uani d . 1 O

loop_
_atom_site_aniso_label
_atom_site_aniso_U_11
_atom_site_aniso_U_22
_atom_site_aniso_U_33
_atom_site_aniso_U_12
_atom_site_aniso_U_13
_atom_site_aniso_U_23
C1 0.109(4) 0.220(5) 0.069(3) -0.014(3) 0.042(3) 0.023(3)
C2 0.092(3) 0.104(3) 0.122(3) -0.009(3) 0.063(3) 0.012(3)
C3 0.092(3) 0.106(3) 0.171(4) 0.015(3) 0.084(3) 0.012(3)
C4 0.063(2) 0.086(3) 0.075(3) 0.003(2) 0.038(2) 0.009(2)
C5 0.055(2) 0.070(3) 0.061(2) 0.003(2) 0.0253(19) 0.0066(19)
C6 0.091(3) 0.082(3) 0.103(3) 0.001(2) 0.063(3) -0.010(2)
C7 0.091(3) 0.071(3) 0.114(3) -0.009(2) 0.062(3) -0.005(2)
C8 0.062(2) 0.070(3) 0.075(2) 0.006(2) 0.035(2) 0.013(2)
C9 0.081(3) 0.068(3) 0.083(3) 0.011(2) 0.052(2) 0.0118(19)
C10 0.083(3) 0.069(3) 0.092(3) 0.002(2) 0.050(2) 0.009(2)
C11 0.083(3) 0.071(3) 0.110(3) 0.006(2) 0.055(3) 0.018(3)
C12 0.063(2) 0.094(3) 0.072(2) 0.005(2) 0.035(2) 0.013(2)
C13 0.077(3) 0.088(3) 0.085(3) 0.003(2) 0.045(2) 0.012(2)
C14 0.075(3) 0.081(3) 0.092(3) 0.005(2) 0.047(2) 0.010(2)
C15 0.072(3) 0.080(2) 0.083(3) -0.001(2) 0.047(2) -0.007(2)
C16 0.077(3) 0.083(3) 0.095(3) -0.008(2) 0.052(2) -0.006(2)
C17 0.065(3) 0.072(2) 0.070(2) 0.012(2) 0.037(2) 0.005(2)
C18 0.075(3) 0.101(3) 0.072(3) 0.012(2) 0.036(2) -0.001(2)
C19 0.066(2) 0.093(3) 0.078(3) -0.001(2) 0.035(2) -0.009(2)
C20 0.065(2) 0.064(2) 0.080(3) 0.014(2) 0.040(2) 0.0032(19)
C21 0.073(3) 0.092(3) 0.062(2) 0.012(3) 0.038(2) 0.006(2)
C22 0.093(4) 0.141(4) 0.091(3) 0.002(3) 0.033(3) -0.015(3)
C23 0.134(4) 0.162(4) 0.113(3) -0.022(3) 0.063(3) -0.035(3)
C24 0.106(3) 0.188(4) 0.089(3) 0.012(3) 0.055(3) 0.012(3)
C25 0.126(4) 0.143(3) 0.113(3) 0.037(3) 0.072(3) 0.043(3)
C26 0.085(3) 0.127(4) 0.080(3) 0.032(3) 0.046(3) 0.039(3)
C27 0.057(2) 0.066(2) 0.062(2) -0.0024(19) 0.028(2) 0.0026(19)
C28 0.067(2) 0.090(3) 0.071(3) 0.016(2) 0.037(2) 0.009(2)
C29 0.064(3) 0.104(3) 0.073(3) 0.000(2) 0.034(2) -0.005(2)
C30 0.076(3) 0.083(3) 0.068(3) -0.011(2) 0.031(2) 0.000(2)
C31 0.079(3) 0.075(3) 0.066(3) 0.002(2) 0.023(2) 0.007(2)
C32 0.062(2) 0.067(2) 0.076(3) 0.003(2) 0.028(2) -0.003(2)
N1 0.0551(18) 0.077(2) 0.0702(19) 0.0044(16) 0.0341(16) 0.0067(16)
O1 0.165(3) 0.091(2) 0.226(3) -0.009(2) 0.148(3) -0.001(2)
O2 0.0937(18) 0.0745(15) 0.0943(18) 0.0211(14) 0.0659(16) 0.0169(13)

loop_
_atom_type_symbol
_atom_type_description
_atom_type_scat_dispersion_real
_atom_type_scat_dispersion_imag
_atom_type_scat_source
C C 0.0033 0.0016 'International Tables Vol C Tables 4.2.6.8 and 6.1.1.4'
H H 0.0000 0.0000 'International Tables Vol C Tables 4.2.6.8 and 6.1.1.4'
N N 0.0061 0.0033 'International Tables Vol C Tables 4.2.6.8 and 6.1.1.4'
O O 0.0106 0.0060 'International Tables Vol C Tables 4.2.6.8 and 6.1.1.4'

loop_
_geom_angle_atom_site_label_1
_geom_angle_atom_site_label_2
_geom_angle_atom_site_label_3
_geom_angle
_geom_angle_publ_flag
C4 C1 H1A 109.5 ?
C4 C1 H1B 109.5 ?
H1A C1 H1B 109.5 ?
C4 C1 H1C 109.5 ?
H1A C1 H1C 109.5 ?
H1B C1 H1C 109.5 ?
C4 C2 H2A 109.5 ?
C4 C2 H2B 109.5 ?
H2A C2 H2B 109.5 ?
C4 C2 H2C 109.5 ?
H2A C2 H2C 109.5 ?
H2B C2 H2C 109.5 ?
C4 C3 H3A 109.5 ?
C4 C3 H3B 109.5 ?
H3A C3 H3B 109.5 ?
C4 C3 H3C 109.5 ?
H3A C3 H3C 109.5 ?
H3B C3 H3C 109.5 ?
C5 C4 C1 107.9(3) ?
C5 C4 C3 111.6(3) ?
C1 C4 C3 110.5(3) ?
C5 C4 C2 112.0(3) ?
C1 C4 C2 108.9(3) ?
C3 C4 C2 105.9(3) ?
C10 C5 C6 115.2(3) ?
C10 C5 C4 124.3(3) yes
C6 C5 C4 120.4(3) ?
C7 C6 C5 122.1(3) ?
C7 C6 H6 119.0 ?
C5 C6 H6 119.0 ?
C8 C7 C6 121.6(4) ?
C8 C7 H7 119.2 ?
C6 C7 H7 119.2 ?
C7 C8 C9 117.4(3) ?
C7 C8 C11 120.3(4) ?
C9 C8 C11 122.3(4) ?
C10 C9 C8 120.5(3) ?
C10 C9 H9 119.8 ?
C8 C9 H9 119.8 ?
C5 C10 C9 123.2(3) ?
C5 C10 H10 118.4 ?
C9 C10 H10 118.4 ?
O1 C11 C12 120.0(4) ?
O1 C11 C8 119.0(4) yes
C12 C11 C8 121.0(4) ?
C11 C12 C13 114.6(3) ?
C11 C12 H12A 108.6 ?
C13 C12 H12A 108.6 ?
C11 C12 H12B 108.6 ?
C13 C12 H12B 108.6 ?
H12A C12 H12B 107.6 ?
C14 C13 C12 111.5(3) ?
C14 C13 H13A 109.3 ?
C12 C13 H13A 109.3 ?
C14 C13 H13B 109.3 ?
C12 C13 H13B 109.3 ?
H13A C13 H13B 108.0 ?
N1 C14 C13 115.0(3) ?
N1 C14 H14A 108.5 ?
C13 C14 H14A 108.5 ?
N1 C14 H14B 108.5 ?
C13 C14 H14B 108.5 ?
H14A C14 H14B 107.5 ?
N1 C15 C16 110.8(3) ?
N1 C15 H15A 109.5 ?
C16 C15 H15A 109.5 ?
N1 C15 H15B 109.5 ?
C16 C15 H15B 109.5 ?
H15A C15 H15B 108.1 ?
C17 C16 C15 111.2(3) ?
C17 C16 H16A 109.4 ?
C15 C16 H16A 109.4 ?
C17 C16 H16B 109.4 ?
C15 C16 H16B 109.4 ?
H16A C16 H16B 108.0 ?
O2 C17 C16 109.0(3) ?
O2 C17 C18 112.2(3) ?
C16 C17 C18 109.1(3) ?
O2 C17 H17 108.8 ?
C16 C17 H17 108.8 ?
C18 C17 H17 108.8 ?
C17 C18 C19 111.0(3) ?
C17 C18 H18A 109.4 ?
C19 C18 H18A 109.4 ?
C17 C18 H18B 109.4 ?
C19 C18 H18B 109.4 ?
H18A C18 H18B 108.0 ?
N1 C19 C18 112.2(3) ?
N1 C19 H19A 109.2 ?
C18 C19 H19A 109.2 ?
N1 C19 H19B 109.2 ?
C18 C19 H19B 109.2 ?
H19A C19 H19B 107.9 ?
O2 C20 C27 108.7(3) ?
O2 C20 C21 110.1(3) ?
C27 C20 C21 113.4(3) yes
O2 C20 H20 108.2 ?
C27 C20 H20 108.2 ?
C21 C20 H20 108.2 ?
C26 C21 C22 119.1(4) ?
C26 C21 C20 120.7(4) ?
C22 C21 C20 120.2(4) ?
C21 C22 C23 120.9(5) ?
C21 C22 H22 119.5 ?
C23 C22 H22 119.5 ?
C24 C23 C22 116.6(5) ?
C24 C23 H23 121.7 ?
C22 C23 H23 121.7 ?
C23 C24 C25 125.8(5) ?
C23 C24 H24 117.1 ?
C25 C24 H24 117.1 ?
C24 C25 C26 116.7(5) ?
C24 C25 H25 121.7 ?
C26 C25 H25 121.7 ?
C21 C26 C25 120.9(4) ?
C21 C26 H26 119.5 ?
C25 C26 H26 119.5 ?
C28 C27 C32 118.5(3) ?
C28 C27 C20 120.6(3) ?
C32 C27 C20 120.8(3) ?
C29 C28 C27 120.9(3) ?
C29 C28 H28 119.6 ?
C27 C28 H28 119.6 ?
C30 C29 C28 120.1(4) ?
C30 C29 H29 119.9 ?
C28 C29 H29 119.9 ?
C31 C30 C29 119.8(4) ?
C31 C30 H30 120.1 ?
C29 C30 H30 120.1 ?
C30 C31 C32 120.3(4) ?
C30 C31 H31 119.8 ?
C32 C31 H31 119.8 ?
C27 C32 C31 120.4(3) ?
C27 C32 H32 119.8 ?
C31 C32 H32 119.8 ?
C14 N1 C19 109.6(3) ?
C14 N1 C15 111.1(3) ?
C19 N1 C15 110.3(3) ?
C20 O2 C17 113.3(2) yes

loop_
_geom_bond_atom_site_label_1
_geom_bond_atom_site_label_2
_geom_bond_distance
_geom_bond_publ_flag
C1 C4 1.524(4) ?
C1 H1A 0.9600 ?
C1 H1B 0.9600 ?
C1 H1C 0.9600 ?
C2 C4 1.538(4) ?
C2 H2A 0.9600 ?
C2 H2B 0.9600 ?
C2 H2C 0.9600 ?
C3 C4 1.525(4) yes
C3 H3A 0.9600 ?
C3 H3B 0.9600 ?
C3 H3C 0.9600 ?
C4 C5 1.512(4) ?
C5 C10 1.371(4) ?
C5 C6 1.391(4) ?
C6 C7 1.377(4) ?
C6 H6 0.9300 ?
C7 C8 1.364(4) ?
C7 H7 0.9300 ?
C8 C9 1.381(4) ?
C8 C11 1.481(5) ?
C9 C10 1.381(4) ?
C9 H9 0.9300 ?
C10 H10 0.9300 ?
C11 O1 1.230(4) yes
C11 C12 1.479(4) ?
C12 C13 1.518(4) ?
C12 H12A 0.9700 ?
C12 H12B 0.9700 ?
C13 C14 1.506(4) ?
C13 H13A 0.9700 ?
C13 H13B 0.9700 ?
C14 N1 1.457(4) ?
C14 H14A 0.9700 ?
C14 H14B 0.9700 ?
C15 N1 1.465(4) yes
C15 C16 1.523(4) ?
C15 H15A 0.9700 ?
C15 H15B 0.9700 ?
C16 C17 1.500(4) ?
C16 H16A 0.9700 ?
C16 H16B 0.9700 ?
C17 O2 1.434(3) ?
C17 C18 1.505(4) ?
C17 H17 0.9800 ?
C18 C19 1.509(4) ?
C18 H18A 0.9700 ?
C18 H18B 0.9700 ?
C19 N1 1.458(4) ?
C19 H19A 0.9700 ?
C19 H19B 0.9700 ?
C20 O2 1.426(3) yes
C20 C27 1.510(4) ?
C20 C21 1.512(4) ?
C20 H20 0.9800 ?
C21 C26 1.368(4) ?
C21 C22 1.370(5) ?
C22 C23 1.412(5) ?
C22 H22 0.9300 ?
C23 C24 1.336(5) ?
C23 H23 0.9300 ?
C24 C25 1.343(5) ?
C24 H24 0.9300 ?
C25 C26 1.409(5) ?
C25 H25 0.9300 ?
C26 H26 0.9300 ?
C27 C28 1.377(4) ?
C27 C32 1.382(4) ?
C28 C29 1.376(4) ?
C28 H28 0.9300 ?
C29 C30 1.369(4) ?
C29 H29 0.9300 ?
C30 C31 1.365(4) ?
C30 H30 0.9300 ?
C31 C32 1.382(4) ?
C31 H31 0.9300 ?
C32 H32 0.9300 ?

loop_
_geom_hbond_atom_site_label_D
_geom_hbond_atom_site_label_H
_geom_hbond_atom_site_label_A
_geom_hbond_site_symmetry_A
_geom_hbond_distance_DH
_geom_hbond_distance_HA
_geom_hbond_distance_DA
_geom_hbond_angle_DHA
C31 H31 N1 3_656 0.93 2.59 3.522(4) 175
C20 H20 O1 2_655 0.98 2.54 3.507(5) 169
C32 H32 O2 . 0.93 2.38 2.724(4) 101

loop_
_geom_torsion_atom_site_label_1
_geom_torsion_atom_site_label_2
_geom_torsion_atom_site_label_3
_geom_torsion_atom_site_label_4
_geom_torsion
_geom_torsion_publ_flag
C1 C4 C5 C10 -100.8(4) ?
C3 C4 C5 C10 137.6(3) ?
C2 C4 C5 C10 19.1(5) ?
C1 C4 C5 C6 77.3(4) ?
C3 C4 C5 C6 -44.4(4) ?
C2 C4 C5 C6 -162.9(3) yes
C10 C5 C6 C7 1.8(5) ?
C4 C5 C6 C7 -176.4(3) ?
C5 C6 C7 C8 -2.1(6) ?
C6 C7 C8 C9 1.1(5) ?
C6 C7 C8 C11 -179.9(3) ?
C7 C8 C9 C10 0.0(5) ?
C11 C8 C9 C10 -179.0(3) ?
C6 C5 C10 C9 -0.7(5) ?
C4 C5 C10 C9 177.4(3) ?
C8 C9 C10 C5 -0.1(5) ?
C7 C8 C11 O1 -3.1(6) ?
C9 C8 C11 O1 175.9(4) ?
C7 C8 C11 C12 178.2(3) ?
C9 C8 C11 C12 -2.9(5) ?
O1 C11 C12 C13 7.4(5) ?
C8 C11 C12 C13 -173.8(3) ?
C11 C12 C13 C14 173.8(3) ?
C12 C13 C14 N1 -169.9(3) ?
N1 C15 C16 C17 57.7(4) ?
C15 C16 C17 O2 -178.3(3) ?
C15 C16 C17 C18 -55.5(4) ?
O2 C17 C18 C19 175.6(3) ?
C16 C17 C18 C19 54.7(4) ?
C17 C18 C19 N1 -56.9(4) ?
O2 C20 C21 C26 -126.6(3) ?
C27 C20 C21 C26 111.3(4) ?
O2 C20 C21 C22 53.2(4) ?
C27 C20 C21 C22 -68.8(4) ?
C26 C21 C22 C23 -0.3(6) ?
C20 C21 C22 C23 179.8(4) ?
C21 C22 C23 C24 0.3(7) ?
C22 C23 C24 C25 -0.4(8) ?
C23 C24 C25 C26 0.6(8) ?
C22 C21 C26 C25 0.5(5) ?
C20 C21 C26 C25 -179.7(3) ?
C24 C25 C26 C21 -0.6(6) ?
O2 C20 C27 C28 -162.0(3) ?
C21 C20 C27 C28 -39.2(4) ?
O2 C20 C27 C32 22.1(4) ?
C21 C20 C27 C32 144.9(3) yes
C32 C27 C28 C29 0.2(5) ?
C20 C27 C28 C29 -175.9(3) ?
C27 C28 C29 C30 -0.5(5) ?
C28 C29 C30 C31 0.6(5) ?
C29 C30 C31 C32 -0.3(5) ?
C28 C27 C32 C31 0.1(5) ?
C20 C27 C32 C31 176.1(3) ?
C30 C31 C32 C27 0.0(5) ?
C13 C14 N1 C19 172.2(3) ?
C13 C14 N1 C15 -65.6(4) yes
C18 C19 N1 C14 -179.6(3) ?
C18 C19 N1 C15 57.8(3) ?
C16 C15 N1 C14 -179.4(3) ?
C16 C15 N1 C19 -57.6(3) ?
C27 C20 O2 C17 -156.6(3) ?
C21 C20 O2 C17 78.6(3) ?
C16 C17 O2 C20 -152.4(3) yes
C18 C17 O2 C20 86.7(3) ?

loop_
_cod_related_entry_id
_cod_related_entry_database
_cod_related_entry_code
1 ChemSpider 3079
